data_4105246
loop_
_publ_author_name
'Christian Nilewski'
'Roger W. Geisser'
'Marc-Olivier Ebert'
'Erick M. Carreira'

_publ_contact_author_address
;ETH Zurich
Laboratory of Organic Chemistry
HCI H330
Wolfgang-Pauli-Strasse 10
8093 Zurich
;
_publ_contact_author_email cnilewski@org.chem.ethz.ch
_publ_contact_author_fax ' +41 44 632 13 28'
_publ_contact_author_name 'Christian Nilewski'
_publ_contact_author_phone ' +41 44 632 29 43'
_publ_section_title
;
 Conformational and Configurational Analysis in the Study and Synthesis of
 Chlorinated Natural Products
;
_journal_name_full 'Journal of the American Chemical Society'
_journal_page_first 15866
_journal_page_last 15876
_journal_paper_doi 10.1021/ja906461h
_journal_volume 131
_journal_year 2009
_chemical_compound_source 'Carreira laboratory'
_chemical_formula_moiety 'C6 H11 Cl3 O2 '
_chemical_formula_sum 'C6 H11 Cl3 O2'
_chemical_formula_weight 221.511
_chemical_name_systematic
;
 ?
;
_space_group_IT_number 2
_symmetry_cell_setting triclinic
_symmetry_space_group_name_Hall '-P 1'
_symmetry_space_group_name_H-M 'P -1'
_atom_sites_solution_primary direct
_atom_sites_solution_secondary difmap
_audit_creation_method maXus
_cell_angle_alpha 84.887(3)
_cell_angle_beta 79.116(3)
_cell_angle_gamma 80.662(3)
_cell_formula_units_Z 4
_cell_length_a 6.2122(4)
_cell_length_b 12.8417(9)
_cell_length_c 12.9157(9)
_cell_measurement_reflns_used 18113
_cell_measurement_temperature 203
_cell_measurement_theta_max 27.485
_cell_measurement_theta_min 2.910
_cell_volume 996.59(12)
_computing_cell_refinement 'HKL Scalepack (Otwinowski & Minor 1997)'
_computing_data_collection KappaCCD
_computing_data_reduction 'Denzo and Scalepak (Otwinowski & Minor, 1997)'
_computing_structure_refinement 'SHELXL-97 (Sheldrick, 1997)'
_computing_structure_solution 'SIR97(Altomare et al., J. Appl. Cryst.,1999)'
_diffrn_measured_fraction_theta_full 0.991
_diffrn_measured_fraction_theta_max 0.991
_diffrn_measurement_device KappaCCD
_diffrn_measurement_method CCD
_diffrn_orient_matrix_type X=UH
_diffrn_orient_matrix_UB_11 0.15195
_diffrn_orient_matrix_UB_12 0.05918
_diffrn_orient_matrix_UB_13 0.02980
_diffrn_orient_matrix_UB_21 0.01678
_diffrn_orient_matrix_UB_22 -0.04406
_diffrn_orient_matrix_UB_23 -0.06347
_diffrn_orient_matrix_UB_31 -0.02988
_diffrn_orient_matrix_UB_32 0.05913
_diffrn_orient_matrix_UB_33 -0.04301
_diffrn_radiation_source 'fine-focus sealed tube'
_diffrn_radiation_type ' MoK\a'
_diffrn_radiation_wavelength_id all
_diffrn_reflns_av_R_equivalents 0.067
_diffrn_reflns_limit_h_max 8
_diffrn_reflns_limit_h_min -8
_diffrn_reflns_limit_k_max 16
_diffrn_reflns_limit_k_min -16
_diffrn_reflns_limit_l_max 16
_diffrn_reflns_limit_l_min -15
_diffrn_reflns_number 7478
_diffrn_reflns_theta_full 27.47
_diffrn_reflns_theta_max 27.47
_diffrn_reflns_theta_min 3.22
_exptl_absorpt_coefficient_mu 0.873
_exptl_absorpt_correction_type none
_exptl_crystal_colour Colourless
_exptl_crystal_density_diffrn 1.476
_exptl_crystal_description needle
_exptl_crystal_F_000 456.0
_exptl_crystal_size_max .4
_exptl_crystal_size_mid .02
_exptl_crystal_size_min .01
_refine_diff_density_max 0.358
_refine_diff_density_min -0.537
_refine_diff_density_rms 0.089
_refine_ls_extinction_method none
_refine_ls_goodness_of_fit_ref 0.904
_refine_ls_hydrogen_treatment refall
_refine_ls_matrix_type full
_refine_ls_number_parameters 287
_refine_ls_number_reflns 4503
_refine_ls_number_restraints 0
_refine_ls_restrained_S_all 0.904
_refine_ls_R_factor_all 0.0871
_refine_ls_R_factor_gt 0.0523
_refine_ls_shift/su_max 0.038
_refine_ls_shift/su_mean 0.002
_refine_ls_structure_factor_coef Fsqd
_refine_ls_weighting_details 'calc w=1/[\s^2^(Fo^2^)+ (0.1000P)^2^+0.0000P] where P=(Fo^2^+2Fc^2^)/3'
_refine_ls_weighting_scheme calc
_refine_ls_wR_factor_gt 0.1355
_refine_ls_wR_factor_ref 0.1659
_reflns_number_gt 3112
_reflns_number_total 4503
_reflns_threshold_expression >2sigma(I)
_cod_data_source_file ja906461h_si_002.cif
_cod_data_source_block global
_cod_original_sg_symbol_H-M 'P -1 '
_cod_original_formula_sum 'C6 H11 Cl3 O2 '
_cod_database_code 4105246

loop_
_symmetry_equiv_pos_as_xyz
+X,+Y,+Z
-X,-Y,-Z

loop_
_atom_site_label
_atom_site_type_symbol
_atom_site_fract_x
_atom_site_fract_y
_atom_site_fract_z
_atom_site_U_iso_or_equiv
_atom_site_adp_type
_atom_site_occupancy
_atom_site_symmetry_multiplicity
_atom_site_calc_flag
Cl8 Cl 0.78834(16) -0.67299(8) 0.77818(8) 0.0379(3) Uani 1 1 d
Cl10 Cl 0.39124(14) -0.35768(8) 0.92516(7) 0.0354(2) Uani 1 1 d
Cl11 Cl 0.83639(16) -0.34427(8) 1.01835(7) 0.0364(2) Uani 1 1 d
Cl19 Cl 0.26068(16) -0.21588(8) 0.67922(7) 0.0362(2) Uani 1 1 d
Cl21 Cl 0.30978(15) -0.00110(7) 0.37686(7) 0.0334(2) Uani 1 1 d
Cl22 Cl 0.85387(15) -0.08924(9) 0.33158(8) 0.0426(3) Uani 1 1 d
O7 O 0.3467(4) -0.5700(3) 0.6942(2) 0.0406(7) Uani 1 1 d
O9 O 0.9414(4) -0.4520(2) 0.7276(2) 0.0329(6) Uani 1 1 d
O18 O -0.0923(4) -0.2918(3) 0.5732(2) 0.0383(7) Uani 1 1 d
O20 O 0.5829(4) -0.2900(2) 0.4626(2) 0.0313(6) Uani 1 1 d
C1 C 0.5173(7) -0.5099(3) 0.6980(3) 0.0332(8) Uani 1 1 d
C2 C 0.6251(6) -0.5432(3) 0.7944(3) 0.0276(7) Uani 1 1 d
C3 C 0.7751(5) -0.4697(3) 0.8176(3) 0.0251(7) Uani 1 1 d
C4 C 0.6567(6) -0.3576(3) 0.8422(3) 0.0269(7) Uani 1 1 d
C5 C 0.8008(7) -0.2933(3) 0.8866(3) 0.0322(8) Uani 1 1 d
C6 C 0.7126(10) -0.1762(4) 0.8873(4) 0.0488(11) Uani 1 1 d
C12 C 0.1266(6) -0.2895(3) 0.5159(3) 0.0334(8) Uani 1 1 d
C13 C 0.2281(6) -0.1982(3) 0.5422(3) 0.0269(7) Uani 1 1 d
C14 C 0.4536(5) -0.1872(3) 0.4740(3) 0.0255(7) Uani 1 1 d
C15 C 0.4318(6) -0.1370(3) 0.3627(3) 0.0264(7) Uani 1 1 d
C16 C 0.6474(6) -0.1457(3) 0.2835(3) 0.0326(8) Uani 1 1 d
C17 C 0.6224(9) -0.0967(4) 0.1742(3) 0.0479(12) Uani 1 1 d
H1A H 0.636(7) -0.519(3) 0.633(3) 0.037(11) Uiso 1 1 d
H1B H 0.443(6) -0.433(3) 0.707(3) 0.025(9) Uiso 1 1 d
H2 H 0.529(8) -0.556(4) 0.855(4) 0.066(16) Uiso 1 1 d
H3 H 0.846(7) -0.499(3) 0.879(3) 0.043(12) Uiso 1 1 d
H4 H 0.628(6) -0.320(3) 0.781(3) 0.033(10) Uiso 1 1 d
H5 H 0.948(7) -0.301(4) 0.845(4) 0.044(12) Uiso 1 1 d
H6A H 0.706(8) -0.152(4) 0.812(4) 0.065(15) Uiso 1 1 d
H6B H 0.583(9) -0.162(4) 0.934(5) 0.069(17) Uiso 1 1 d
H6C H 0.818(9) -0.140(5) 0.912(5) 0.072(18) Uiso 1 1 d
H7 H 0.381(8) -0.616(5) 0.644(4) 0.061(16) Uiso 1 1 d
H9 H 1.067(13) -0.484(7) 0.726(7) 0.13(3) Uiso 1 1 d
H12A H 0.208(7) -0.356(4) 0.532(4) 0.044(12) Uiso 1 1 d
H12B H 0.119(7) -0.281(4) 0.443(4) 0.049(13) Uiso 1 1 d
H13 H 0.135(6) -0.133(3) 0.536(3) 0.032(10) Uiso 1 1 d
H14 H 0.540(5) -0.144(3) 0.506(2) 0.013(8) Uiso 1 1 d
H15 H 0.330(6) -0.171(3) 0.334(3) 0.024(9) Uiso 1 1 d
H16 H 0.703(6) -0.217(3) 0.276(3) 0.019(9) Uiso 1 1 d
H17A H 0.577(8) -0.014(4) 0.173(4) 0.057(14) Uiso 1 1 d
H17B H 0.495(9) -0.119(5) 0.153(4) 0.069(18) Uiso 1 1 d
H17C H 0.758(8) -0.105(4) 0.125(4) 0.057(14) Uiso 1 1 d
H18 H -0.081(7) -0.332(3) 0.621(3) 0.028(11) Uiso 1 1 d
H20 H 0.670(9) -0.291(5) 0.491(4) 0.060(18) Uiso 1 1 d

loop_
_atom_site_aniso_label
_atom_site_aniso_U_11
_atom_site_aniso_U_22
_atom_site_aniso_U_33
_atom_site_aniso_U_23
_atom_site_aniso_U_13
_atom_site_aniso_U_12
Cl8 0.0435(5) 0.0298(5) 0.0401(5) -0.0058(4) -0.0099(4) 0.0001(4)
Cl10 0.0255(4) 0.0462(6) 0.0309(4) -0.0057(4) 0.0002(3) 0.0007(4)
Cl11 0.0371(5) 0.0447(6) 0.0290(4) -0.0012(4) -0.0092(4) -0.0072(4)
Cl19 0.0422(5) 0.0414(5) 0.0247(4) -0.0007(4) -0.0053(4) -0.0068(4)
Cl21 0.0338(5) 0.0291(5) 0.0346(5) -0.0005(4) -0.0035(4) -0.0008(4)
Cl22 0.0284(5) 0.0462(6) 0.0526(6) -0.0029(5) -0.0019(4) -0.0097(4)
O7 0.0249(13) 0.0514(18) 0.0480(16) -0.0204(14) -0.0074(12) -0.0029(12)
O9 0.0260(13) 0.0359(15) 0.0314(13) 0.0000(11) 0.0043(10) -0.0007(11)
O18 0.0278(14) 0.0500(18) 0.0364(15) 0.0143(14) -0.0070(11) -0.0113(12)
O20 0.0280(13) 0.0293(14) 0.0365(14) -0.0041(11) -0.0091(11) 0.0010(11)
C1 0.035(2) 0.035(2) 0.0319(19) -0.0048(16) -0.0118(16) -0.0036(16)
C2 0.0291(17) 0.0275(18) 0.0265(17) -0.0055(14) -0.0050(14) -0.0031(14)
C3 0.0207(16) 0.0306(18) 0.0225(16) 0.0008(14) -0.0006(13) -0.0046(13)
C4 0.0259(17) 0.0291(18) 0.0239(16) -0.0012(14) -0.0017(13) -0.0019(14)
C5 0.040(2) 0.033(2) 0.0230(16) -0.0017(14) -0.0001(15) -0.0084(16)
C6 0.078(4) 0.030(2) 0.038(2) -0.0010(18) -0.009(2) -0.010(2)
C12 0.0293(19) 0.044(2) 0.0282(18) -0.0011(17) -0.0019(15) -0.0126(17)
C13 0.0283(17) 0.0290(18) 0.0212(15) 0.0028(14) -0.0031(13) -0.0010(14)
C14 0.0233(16) 0.0256(18) 0.0280(17) -0.0030(14) -0.0050(13) -0.0034(14)
C15 0.0263(17) 0.0256(18) 0.0272(17) -0.0012(14) -0.0045(14) -0.0045(14)
C16 0.037(2) 0.030(2) 0.0300(18) -0.0040(15) -0.0022(15) -0.0052(16)
C17 0.054(3) 0.056(3) 0.027(2) 0.0063(19) 0.0053(19) -0.007(2)

loop_
_atom_type_symbol
_atom_type_description
_atom_type_scat_dispersion_real
_atom_type_scat_dispersion_imag
_atom_type_scat_source
C C 0.0033 0.0016 'International Tables Vol C Tables 4.2.6.8 and 6.1.1.4'
H H 0.0000 0.0000 'International Tables Vol C Tables 4.2.6.8 and 6.1.1.4'
Cl Cl 0.1484 0.1585 'International Tables Vol C Tables 4.2.6.8 and 6.1.1.4'
O O 0.0106 0.0060 'International Tables Vol C Tables 4.2.6.8 and 6.1.1.4'

loop_
_diffrn_radiation_wavelength
0.71073

loop_
_geom_angle_atom_site_label_1
_geom_angle_atom_site_label_2
_geom_angle_atom_site_label_3
_geom_angle
O7 C1 C2 111.5(3)
C3 C2 C1 115.3(3)
C3 C2 Cl8 107.6(2)
C1 C2 Cl8 109.4(2)
O9 C3 C2 111.3(3)
O9 C3 C4 103.3(3)
C2 C3 C4 114.2(3)
C5 C4 C3 112.4(3)
C5 C4 Cl10 111.5(2)
C3 C4 Cl10 112.6(3)
C6 C5 C4 113.5(4)
C6 C5 Cl11 109.8(3)
C4 C5 Cl11 110.6(3)
O18 C12 C13 112.6(3)
C12 C13 C14 113.7(3)
C12 C13 Cl19 108.8(3)
C14 C13 Cl19 108.6(2)
O20 C14 C13 109.0(3)
O20 C14 C15 108.1(3)
C13 C14 C15 112.1(3)
C16 C15 C14 114.7(3)
C16 C15 Cl21 110.9(3)
C14 C15 Cl21 107.5(2)
C17 C16 C15 113.9(3)
C17 C16 Cl22 109.7(3)
C15 C16 Cl22 110.8(3)
C1 O7 H7 114(4)
C3 O9 H9 119(6)
C12 O18 H18 106(3)
C14 O20 H20 106(5)
O7 C1 H1A 110(3)
C2 C1 H1A 109(2)
O7 C1 H1B 107(2)
C2 C1 H1B 106(2)
H1A C1 H1B 113(3)
C3 C2 H2 108(4)
C1 C2 H2 115(3)
Cl8 C2 H2 100(3)
O9 C3 H3 110(2)
C2 C3 H3 110(3)
C4 C3 H3 108(2)
C5 C4 H4 105(3)
C3 C4 H4 110(3)
Cl10 C4 H4 105(2)
C6 C5 H5 108(3)
C4 C5 H5 110(3)
Cl11 C5 H5 105(3)
C5 C6 H6A 106(3)
C5 C6 H6B 113(4)
H6A C6 H6B 116(4)
C5 C6 H6C 109(3)
H6A C6 H6C 109(5)
H6B C6 H6C 105(5)
O18 C12 H12A 106(3)
C13 C12 H12A 113(3)
O18 C12 H12B 108(3)
C13 C12 H12B 108(3)
H12A C12 H12B 111(4)
C12 C13 H13 112(3)
C14 C13 H13 108(3)
Cl19 C13 H13 106(2)
O20 C14 H14 107.1(18)
C13 C14 H14 112.8(18)
C15 C14 H14 107.5(19)
C16 C15 H15 107(2)
C14 C15 H15 110(2)
Cl21 C15 H15 107(2)
C17 C16 H16 107(2)
C15 C16 H16 108(2)
Cl22 C16 H16 106(2)
C16 C17 H17A 113(3)
C16 C17 H17B 110(3)
H17A C17 H17B 102(4)
C16 C17 H17C 113(3)
H17A C17 H17C 103(4)
H17B C17 H17C 116(4)

loop_
_geom_bond_atom_site_label_1
_geom_bond_atom_site_label_2
_geom_bond_distance
Cl8 C2 1.812(4)
Cl10 C4 1.789(3)
Cl11 C5 1.808(4)
Cl19 C13 1.809(3)
Cl21 C15 1.797(4)
Cl22 C16 1.800(4)
O7 C1 1.418(5)
O9 C3 1.430(4)
O18 C12 1.424(4)
O20 C14 1.434(4)
C1 C2 1.520(5)
C2 C3 1.513(5)
C3 C4 1.538(5)
C4 C5 1.527(5)
C5 C6 1.514(6)
C12 C13 1.509(6)
C13 C14 1.528(5)
C14 C15 1.543(5)
C15 C16 1.519(5)
C16 C17 1.518(5)
O7 H7 0.89(6)
O9 H9 0.82(8)
O18 H18 0.78(4)
O20 H20 0.71(5)
C1 H1A 1.01(4)
C1 H1B 1.03(4)
C2 H2 0.91(5)
C3 H3 0.99(4)
C4 H4 0.92(4)
C5 H5 0.96(4)
C6 H6A 1.00(5)
C6 H6B 0.92(5)
C6 H6C 0.97(6)
C12 H12A 0.94(5)
C12 H12B 0.95(5)
C13 H13 0.94(4)
C14 H14 0.99(4)
C15 H15 0.97(4)
C16 H16 0.94(4)
C17 H17A 1.05(5)
C17 H17B 0.98(6)
C17 H17C 0.95(5)

loop_
_geom_torsion_atom_site_label_1
_geom_torsion_atom_site_label_2
_geom_torsion_atom_site_label_3
_geom_torsion_atom_site_label_4
_geom_torsion
O7 C1 C2 C3 -168.0(3)
O7 C1 C2 Cl8 70.7(3)
C1 C2 C3 O9 -54.2(4)
Cl8 C2 C3 O9 68.1(3)
C1 C2 C3 C4 62.2(4)
Cl8 C2 C3 C4 -175.4(2)
O9 C3 C4 C5 -70.6(3)
C2 C3 C4 C5 168.4(3)
O9 C3 C4 Cl10 162.4(2)
C2 C3 C4 Cl10 41.4(4)
C3 C4 C5 C6 166.4(3)
Cl10 C4 C5 C6 -66.1(4)
C3 C4 C5 Cl11 -69.8(3)
Cl10 C4 C5 Cl11 57.7(3)
O18 C12 C13 C14 -174.2(3)
O18 C12 C13 Cl19 64.7(4)
C12 C13 C14 O20 -42.6(4)
Cl19 C13 C14 O20 78.7(3)
C12 C13 C14 C15 77.1(4)
Cl19 C13 C14 C15 -161.7(2)
O20 C14 C15 C16 -46.9(4)
C13 C14 C15 C16 -167.1(3)
O20 C14 C15 Cl21 -170.7(2)
C13 C14 C15 Cl21 69.1(3)
C14 C15 C16 C17 179.6(4)
Cl21 C15 C16 C17 -58.5(4)
C14 C15 C16 Cl22 -56.1(4)
Cl21 C15 C16 Cl22 65.9(3)
